data_7236611
loop_
_publ_author_name
'Shen, Cheng'
'Xu, Yuan-gang'
'Lu, Ming'

_publ_section_title
;
 A series of high-energy coordination polymers with
 3,6-bis(4-nitroamino-1,2,5-oxadiazol-3-yl)-1,4,2,5-dioxadiazine, a ligand
 with multi-coordination sites, high oxygen content and detonation
 performance: syntheses, structures, and performance
;
_journal_issue 35
_journal_name_full 'Journal of Materials Chemistry A'
_journal_page_first 18854
_journal_paper_doi 10.1039/C7TA05479C
_journal_volume 5
_journal_year 2017
_chemical_formula_moiety 'C6 H8 Cu N10 O12, 2(H2 O)'
_chemical_formula_sum 'C6 H12 Cu N10 O14'
_chemical_formula_weight 511.80
_space_group_crystal_system monoclinic
_space_group_IT_number 14
_space_group_name_Hall '-P 2ybc'
_space_group_name_H-M_alt 'P 1 21/c 1'
_atom_sites_solution_hydrogens difmap
_atom_sites_solution_primary dual
_audit_creation_date 2017-01-19
_audit_creation_method
;
Olex2 1.2
(compiled 2017.01.04 svn.r3372 for OlexSys, GUI svn.r5292)
;
_audit_update_record
;
2017-04-17 deposited with the CCDC.
2017-08-09 downloaded from the CCDC.
;
_cell_angle_alpha 90
_cell_angle_beta 93.952(4)
_cell_angle_gamma 90
_cell_formula_units_Z 2
_cell_length_a 5.1863(4)
_cell_length_b 16.5502(14)
_cell_length_c 10.2480(9)
_cell_measurement_reflns_used 5458
_cell_measurement_temperature 296.15
_cell_measurement_theta_max 27.634
_cell_measurement_theta_min 2.341
_cell_volume 877.54(13)
_computing_cell_refinement 'SAINT v7.68A (Bruker, 2009)'
_computing_data_reduction 'SAINT v7.68A (Bruker, 2009)'
_computing_molecular_graphics 'Olex2 (Dolomanov et al., 2009)'
_computing_publication_material 'Olex2 (Dolomanov et al., 2009)'
_computing_structure_refinement 'ShelXL (Sheldrick, 2015)'
_computing_structure_solution 'ShelXT (Sheldrick, 2015)'
_diffrn_ambient_temperature 296.15
_diffrn_measured_fraction_theta_full 0.989
_diffrn_measured_fraction_theta_max 0.989
_diffrn_measurement_device_type 'Bruker APEX-II CCD'
_diffrn_measurement_method '\f and \w scans'
_diffrn_radiation_monochromator graphite
_diffrn_radiation_type MoK\a
_diffrn_radiation_wavelength 0.71073
_diffrn_reflns_av_R_equivalents 0.0238
_diffrn_reflns_av_unetI/netI 0.0195
_diffrn_reflns_Laue_measured_fraction_full 0.989
_diffrn_reflns_Laue_measured_fraction_max 0.989
_diffrn_reflns_limit_h_max 6
_diffrn_reflns_limit_h_min -6
_diffrn_reflns_limit_k_max 21
_diffrn_reflns_limit_k_min -21
_diffrn_reflns_limit_l_max 13
_diffrn_reflns_limit_l_min -12
_diffrn_reflns_number 9799
_diffrn_reflns_point_group_measured_fraction_full 0.989
_diffrn_reflns_point_group_measured_fraction_max 0.989
_diffrn_reflns_theta_full 25.242
_diffrn_reflns_theta_max 27.687
_diffrn_reflns_theta_min 2.342
_diffrn_standards_number 0
_exptl_absorpt_coefficient_mu 1.346
_exptl_absorpt_correction_T_max 0.7456
_exptl_absorpt_correction_T_min 0.5296
_exptl_absorpt_correction_type multi-scan
_exptl_absorpt_process_details
'SADABS-2008/1 (Bruker,2008) was used for absorption correction. wR2(int) was 0.0815 before and 0.0443 after correction. The Ratio of minimum to maximum transmission is 0.7103. The \l/2 correction factor is 0.0015.'
_exptl_crystal_colour colourless
_exptl_crystal_colour_primary colourless
_exptl_crystal_density_diffrn 1.937
_exptl_crystal_description block
_exptl_crystal_F_000 518
_exptl_crystal_size_max 0.35
_exptl_crystal_size_mid 0.25
_exptl_crystal_size_min 0.12
_refine_diff_density_max 0.350
_refine_diff_density_min -0.444
_refine_diff_density_rms 0.065
_refine_ls_extinction_method none
_refine_ls_goodness_of_fit_ref 1.093
_refine_ls_hydrogen_treatment mixed
_refine_ls_matrix_type full
_refine_ls_number_parameters 156
_refine_ls_number_reflns 2036
_refine_ls_number_restraints 4
_refine_ls_restrained_S_all 1.093
_refine_ls_R_factor_all 0.0350
_refine_ls_R_factor_gt 0.0301
_refine_ls_shift/su_max 0.000
_refine_ls_shift/su_mean 0.000
_refine_ls_structure_factor_coef Fsqd
_refine_ls_weighting_details 'w=1/[\s^2^(Fo^2^)+(0.0510P)^2^+0.3400P] where P=(Fo^2^+2Fc^2^)/3'
_refine_ls_weighting_scheme calc
_refine_ls_wR_factor_gt 0.0883
_refine_ls_wR_factor_ref 0.0909
_reflns_Friedel_coverage 0.000
_reflns_number_gt 1779
_reflns_number_total 2036
_reflns_threshold_expression 'I > 2\s(I)'
_cod_data_source_file c7ta05479c2.cif
_cod_data_source_block mo_2017052_0m
_cod_database_code 7236611
_shelx_shelxl_version_number 2014/7
_shelx_space_group_comment
;
The symmetry employed for this shelxl refinement is uniquely defined
by the following loop, which should always be used as a source of
symmetry information in preference to the above space-group names.
They are only intended as comments.
;
_olex2_refinement_description
;
1. Fixed Uiso
 At 1.5 times of:
  All O(H) groups, All O(H,H) groups
2. Restrained distances
 O7-H7B = O7-H7A
 0.85 with sigma of 0.02
 H7A-H7B
 1.46 with sigma of 0.02
 H5A-H5B
 1.46 with sigma of 0.02
3.a Rotating group:
 O5(H5A), O6(H6A,H6B)
;
_olex2_submission_special_instructions 'No special instructions were received'

loop_
_space_group_symop_operation_xyz
'x, y, z'
'-x, y+1/2, -z+1/2'
'-x, -y, -z'
'x, -y-1/2, z-1/2'

loop_
_atom_site_label
_atom_site_type_symbol
_atom_site_fract_x
_atom_site_fract_y
_atom_site_fract_z
_atom_site_U_iso_or_equiv
_atom_site_adp_type
_atom_site_occupancy
_atom_site_site_symmetry_order
_atom_site_calc_flag
_atom_site_refinement_flags_posn
_atom_site_refinement_flags_adp
_atom_site_refinement_flags_occupancy
Cu1 Cu 0.5000 0.5000 0.0000 0.02848(13) Uani 1 2 d S T P
O5 O 0.3974(3) 0.44735(9) 0.16177(14) 0.0382(4) Uani 1 1 d . . .
H5A H 0.4021 0.4818 0.2245 0.057 Uiso 1 1 d DGR . .
O6 O 0.7251(3) 0.40946(9) -0.02450(15) 0.0380(3) Uani 1 1 d . . .
H6A H 0.7946 0.3927 0.0499 0.057 Uiso 1 1 d GR . .
H6B H 0.8481 0.4232 -0.0731 0.057 Uiso 1 1 d GR . .
O1 O 0.8281(3) 0.56333(10) 0.13971(15) 0.0410(4) Uani 1 1 d . . .
O2 O 0.9335(3) 0.66806(10) 0.25707(17) 0.0440(4) Uani 1 1 d . . .
O7 O 1.0051(4) 0.33380(9) 0.17329(17) 0.0458(4) Uani 1 1 d D . .
O3 O 0.5219(4) 0.73503(10) 0.55020(18) 0.0526(5) Uani 1 1 d . . .
O4 O 0.0023(4) 0.56274(11) 0.5831(2) 0.0674(7) Uani 1 1 d . . .
N1 N 0.7874(3) 0.61068(10) 0.23278(15) 0.0311(4) Uani 1 1 d . . .
N5 N 0.1820(4) 0.50017(9) 0.40700(18) 0.0323(4) Uani 1 1 d . . .
N2 N 0.5902(3) 0.59176(11) 0.30138(16) 0.0353(4) Uani 1 1 d . . .
N4 N 0.3370(4) 0.68076(11) 0.57794(18) 0.0401(4) Uani 1 1 d . . .
N3 N 0.6499(4) 0.71145(12) 0.4407(2) 0.0456(5) Uani 1 1 d . . .
C00E C 0.3446(4) 0.62459(11) 0.48939(18) 0.0289(4) Uani 1 1 d . . .
C00F C 0.5418(4) 0.64321(11) 0.40211(18) 0.0309(4) Uani 1 1 d . . .
C00G C 0.1690(4) 0.55648(11) 0.48991(18) 0.0298(4) Uani 1 1 d . . .
H7A H 1.080(6) 0.2921(14) 0.150(3) 0.068(9) Uiso 1 1 d D . .
H7B H 0.926(6) 0.3335(19) 0.241(2) 0.076(11) Uiso 1 1 d D . .
H5B H 0.265(5) 0.4145(15) 0.166(3) 0.066(9) Uiso 1 1 d D . .

loop_
_atom_site_aniso_label
_atom_site_aniso_U_11
_atom_site_aniso_U_22
_atom_site_aniso_U_33
_atom_site_aniso_U_23
_atom_site_aniso_U_13
_atom_site_aniso_U_12
Cu1 0.0251(2) 0.0319(2) 0.0296(2) -0.00002(12) 0.01073(13) 0.00024(12)
O5 0.0460(9) 0.0388(8) 0.0316(7) -0.0030(6) 0.0152(7) -0.0057(7)
O6 0.0338(8) 0.0425(8) 0.0394(8) 0.0029(6) 0.0151(6) 0.0078(6)
O1 0.0305(8) 0.0560(9) 0.0379(8) -0.0148(7) 0.0142(6) -0.0097(6)
O2 0.0375(9) 0.0409(8) 0.0556(9) -0.0065(7) 0.0173(7) -0.0137(6)
O7 0.0570(11) 0.0350(8) 0.0472(9) 0.0032(7) 0.0174(8) 0.0097(7)
O3 0.0626(12) 0.0436(9) 0.0546(10) -0.0199(8) 0.0258(8) -0.0188(8)
O4 0.0799(14) 0.0547(10) 0.0752(12) -0.0384(9) 0.0608(11) -0.0391(9)
N1 0.0245(8) 0.0387(9) 0.0308(8) 0.0002(7) 0.0062(6) -0.0025(7)
N5 0.0330(10) 0.0325(9) 0.0331(9) -0.0041(6) 0.0148(7) -0.0059(6)
N2 0.0313(9) 0.0432(9) 0.0329(8) -0.0081(7) 0.0135(7) -0.0113(7)
N4 0.0460(11) 0.0368(9) 0.0393(9) -0.0079(7) 0.0149(8) -0.0065(8)
N3 0.0505(12) 0.0418(10) 0.0469(10) -0.0124(8) 0.0208(9) -0.0149(8)
C00E 0.0279(10) 0.0324(9) 0.0271(8) -0.0006(7) 0.0056(7) 0.0004(7)
C00F 0.0289(10) 0.0341(9) 0.0303(9) -0.0006(8) 0.0069(8) -0.0041(8)
C00G 0.0297(10) 0.0320(9) 0.0289(9) 0.0005(7) 0.0112(8) 0.0004(7)

loop_
_atom_type_symbol
_atom_type_description
_atom_type_scat_dispersion_real
_atom_type_scat_dispersion_imag
_atom_type_scat_source
C C 0.0033 0.0016 'International Tables Vol C Tables 4.2.6.8 and 6.1.1.4'
H H 0.0000 0.0000 'International Tables Vol C Tables 4.2.6.8 and 6.1.1.4'
Cu Cu 0.3201 1.2651 'International Tables Vol C Tables 4.2.6.8 and 6.1.1.4'
N N 0.0061 0.0033 'International Tables Vol C Tables 4.2.6.8 and 6.1.1.4'
O O 0.0106 0.0060 'International Tables Vol C Tables 4.2.6.8 and 6.1.1.4'

loop_
_geom_angle_atom_site_label_1
_geom_angle_atom_site_label_2
_geom_angle_atom_site_label_3
_geom_angle
_geom_angle_site_symmetry_1
_geom_angle_site_symmetry_3
O5 Cu1 O5 180.00(9) . 3_665
O5 Cu1 O1 95.01(6) . 3_665
O5 Cu1 O1 84.99(6) . .
O5 Cu1 O1 95.01(6) 3_665 .
O5 Cu1 O1 84.99(6) 3_665 3_665
O6 Cu1 O5 88.11(6) . .
O6 Cu1 O5 91.89(6) 3_665 .
O6 Cu1 O5 91.89(6) . 3_665
O6 Cu1 O5 88.11(6) 3_665 3_665
O6 Cu1 O6 180.0 . 3_665
O6 Cu1 O1 90.36(6) . .
O6 Cu1 O1 89.64(6) . 3_665
O6 Cu1 O1 90.36(6) 3_665 3_665
O6 Cu1 O1 89.64(6) 3_665 .
O1 Cu1 O1 180.00(6) 3_665 .
Cu1 O5 H5A 109.9 . .
Cu1 O5 H5B 125(2) . .
H5A O5 H5B 110.7 . .
Cu1 O6 H6A 110.7 . .
Cu1 O6 H6B 110.3 . .
H6A O6 H6B 108.2 . .
N1 O1 Cu1 125.12(12) . .
H7A O7 H7B 120(3) . .
N4 O3 N3 111.39(15) . .
C00G O4 N5 117.74(15) . 3_566
O1 N1 N2 115.56(16) . .
O2 N1 O1 119.95(16) . .
O2 N1 N2 124.43(17) . .
C00G N5 O4 115.09(16) . 3_566
N1 N2 C00F 116.21(16) . .
C00E N4 O3 105.68(16) . .
C00F N3 O3 105.45(16) . .
N4 C00E C00F 109.75(17) . .
N4 C00E C00G 120.22(17) . .
C00F C00E C00G 130.03(17) . .
N2 C00F C00E 120.59(17) . .
N3 C00F N2 131.67(18) . .
N3 C00F C00E 107.73(17) . .
O4 C00G C00E 112.34(16) . .
N5 C00G O4 127.17(18) . .
N5 C00G C00E 120.48(17) . .

loop_
_geom_bond_atom_site_label_1
_geom_bond_atom_site_label_2
_geom_bond_distance
_geom_bond_site_symmetry_2
Cu1 O5 1.9780(14) 3_665
Cu1 O5 1.9780(14) .
Cu1 O6 1.9266(14) 3_665
Cu1 O6 1.9265(14) .
Cu1 O1 2.3893(15) 3_665
Cu1 O1 2.3893(15) .
O5 H5A 0.8586 .
O5 H5B 0.88(2) .
O6 H6A 0.8666 .
O6 H6B 0.8662 .
O1 N1 1.263(2) .
O2 N1 1.229(2) .
O7 H7A 0.835(16) .
O7 H7B 0.830(17) .
O3 N4 1.358(2) .
O3 N3 1.398(2) .
O4 N5 1.422(2) 3_566
O4 C00G 1.336(2) .
N1 N2 1.318(2) .
N5 O4 1.422(2) 3_566
N5 C00G 1.266(2) .
N2 C00F 1.374(2) .
N4 C00E 1.302(3) .
N3 C00F 1.310(3) .
C00E C00F 1.438(2) .
C00E C00G 1.450(3) .
